data_4086028
loop_
_publ_author_name
'Seyboldt, Alexander'
'Wucher, Barbara'
'Hohnstein, Silvia'
'Eichele, Klaus'
'Rominger, Frank'
'T\"ornroos, Karl W.'
'Kunz, Doris'

_publ_section_title
;
 Evidence for the Formation of Anionic Zerovalent Group 10 Complexes as
 Highly Reactive Intermediates
;
_journal_issue 12
_journal_name_full Organometallics
_journal_page_first 2717
_journal_paper_doi 10.1021/om500836m
_journal_volume 34
_journal_year 2015
_chemical_formula_moiety 'C28 H32.13 Cl0.87 N5 Pt, C4 H8 O), C5 H12'
_chemical_formula_sum 'C37 H52.13 Cl0.87 N5 O Pt'
_chemical_formula_weight 808.99
_chemical_name_systematic
;
 ?
;
_space_group_crystal_system monoclinic
_space_group_IT_number 15
_space_group_name_Hall '-I 2ya'
_space_group_name_H-M_alt 'I 1 2/a 1'
_symmetry_space_group_name_Hall '-I 2ya'
_symmetry_space_group_name_H-M 'I 1 2/a 1'
_atom_sites_solution_hydrogens mixed
_audit_creation_method SHELXL-2014
_cell_angle_alpha 90
_cell_angle_beta 100.023(4)
_cell_angle_gamma 90
_cell_formula_units_Z 8
_cell_length_a 27.0831(12)
_cell_length_b 9.1351(4)
_cell_length_c 29.5853(13)
_cell_measurement_reflns_used 9726
_cell_measurement_temperature 170(2)
_cell_measurement_theta_max 28.25
_cell_measurement_theta_min 2.36
_cell_volume 7207.9(6)
_computing_cell_refinement 'Bruker SAINT'
_computing_data_collection 'Bruker APEX2'
_computing_data_reduction 'Bruker SAINT'
_computing_molecular_graphics 'Bruker SHELXTL'
_computing_publication_material 'Bruker SHELXTL'
_computing_structure_refinement 'SHELXL-2013 (Sheldrick, 2013)'
_computing_structure_solution 'SHELXS-97 (Sheldrick, 2008)'
_diffrn_ambient_temperature 170(2)
_diffrn_measured_fraction_theta_full 1.000
_diffrn_measured_fraction_theta_max 0.995
_diffrn_measurement_device_type 'Bruker APEX-II CCD'
_diffrn_measurement_method '\f and \w scans'
_diffrn_radiation_type MoK\a
_diffrn_radiation_wavelength 0.71073
_diffrn_reflns_av_R_equivalents 0.0410
_diffrn_reflns_av_unetI/netI 0.0205
_diffrn_reflns_laue_measured_fraction_full 1.000
_diffrn_reflns_laue_measured_fraction_max 0.995
_diffrn_reflns_limit_h_max 33
_diffrn_reflns_limit_h_min -36
_diffrn_reflns_limit_k_max 12
_diffrn_reflns_limit_k_min -12
_diffrn_reflns_limit_l_max 39
_diffrn_reflns_limit_l_min -39
_diffrn_reflns_number 102094
_diffrn_reflns_point_group_measured_fraction_full 1.000
_diffrn_reflns_point_group_measured_fraction_max 0.995
_diffrn_reflns_theta_full 25.242
_diffrn_reflns_theta_max 28.351
_diffrn_reflns_theta_min 1.398
_diffrn_source microsource
_exptl_absorpt_coefficient_mu 3.994
_exptl_absorpt_correction_T_max 1.0000
_exptl_absorpt_correction_T_min 0.8015
_exptl_absorpt_correction_type multi-scan
_exptl_absorpt_process_details
;
SADABS-2012/1, G.M Sheldrick, University of 
G\"ttingen, Germany, 2008  
;
_exptl_crystal_colour yellow
_exptl_crystal_density_diffrn 1.491
_exptl_crystal_description block
_exptl_crystal_F_000 3280
_exptl_crystal_size_max 0.192
_exptl_crystal_size_mid 0.126
_exptl_crystal_size_min 0.123
_refine_diff_density_max 2.144
_refine_diff_density_min -1.207
_refine_diff_density_rms 0.129
_refine_ls_extinction_method none
_refine_ls_goodness_of_fit_ref 1.124
_refine_ls_hydrogen_treatment mixed
_refine_ls_matrix_type full
_refine_ls_number_parameters 408
_refine_ls_number_reflns 8966
_refine_ls_number_restraints 55
_refine_ls_restrained_S_all 1.123
_refine_ls_R_factor_all 0.0505
_refine_ls_R_factor_gt 0.0386
_refine_ls_shift/su_max 0.000
_refine_ls_shift/su_mean 0.000
_refine_ls_structure_factor_coef Fsqd
_refine_ls_weighting_details 'w=1/[\s^2^(Fo^2^)+(0.0450P)^2^+45.1852P] where P=(Fo^2^+2Fc^2^)/3'
_refine_ls_weighting_scheme calc
_refine_ls_wR_factor_gt 0.0943
_refine_ls_wR_factor_ref 0.1025
_reflns_Friedel_coverage 0.000
_reflns_number_gt 7526
_reflns_number_total 8966
_reflns_threshold_expression 'I > 2\s(I)'
_cod_data_source_file om500836m_si_001.cif
_cod_data_source_block Compound4a
_cod_database_code 4086028
_shelx_space_group_comment
;
The symmetry employed for this shelxl refinement is uniquely defined
by the following loop, which should always be used as a source of
symmetry information in preference to the above space-group names.
They are only intended as comments.
;
_shelxl_version_number 2014-1

loop_
_space_group_symop_operation_xyz
'x, y, z'
'-x+1/2, y, -z'
'x+1/2, y+1/2, z+1/2'
'-x+1, y+1/2, -z+1/2'
'-x, -y, -z'
'x-1/2, -y, z'
'-x+1/2, -y+1/2, -z+1/2'
'x, -y+1/2, z+1/2'

loop_
_atom_site_label
_atom_site_type_symbol
_atom_site_fract_x
_atom_site_fract_y
_atom_site_fract_z
_atom_site_U_iso_or_equiv
_atom_site_adp_type
_atom_site_occupancy
_atom_site_site_symmetry_order
_atom_site_calc_flag
_atom_site_refinement_flags_posn
_atom_site_refinement_flags_adp
_atom_site_refinement_flags_occupancy
_atom_site_disorder_assembly
_atom_site_disorder_group
Pt1A Pt 0.37763(3) 0.33839(8) 0.22666(2) 0.02582(11) Uani 0.873(5) 1 d . . P A .
Cl1 Cl 0.38221(5) 0.43258(16) 0.15367(4) 0.0378(4) Uani 0.873(5) 1 d . . P . .
Pt1B_a Pt 0.3716(3) 0.2973(13) 0.2261(2) 0.0467(15) Uani 0.127(5) 1 d D . P A 1
H1B_a H 0.365(6) 0.27(5) 0.1717(17) 0.070 Uiso 0.127(5) 1 d D U P A 1
N1 N 0.38026(13) 0.3270(4) 0.29425(11) 0.0277(7) Uani 1 1 d . . . . .
C1 C 0.30380(15) 0.3928(5) 0.22006(14) 0.0295(8) Uani 1 1 d . . . . .
N2 N 0.26654(14) 0.3707(4) 0.18362(13) 0.0324(8) Uani 1 1 d D . . . .
C3 C 0.22017(17) 0.4060(6) 0.19488(16) 0.0383(10) Uani 1 1 d . . . . .
H3 H 0.1887 0.4002 0.1750 0.046 Uiso 1 1 calc R U . . .
C4 C 0.22782(16) 0.4491(6) 0.23818(16) 0.0368(10) Uani 1 1 d . . . . .
H4 H 0.2030 0.4795 0.2552 0.044 Uiso 1 1 calc R U . . .
N5 N 0.27956(13) 0.4413(4) 0.25420(12) 0.0303(8) Uani 1 1 d . . . . .
C6 C 0.44420(17) 0.2296(6) 0.23424(14) 0.0341(9) Uani 1 1 d . . . . .
N7 N 0.46543(16) 0.1581(5) 0.20185(14) 0.0420(10) Uani 1 1 d D . . . .
C8 C 0.50736(19) 0.0802(6) 0.22200(17) 0.0421(11) Uani 1 1 d . . . . .
H8 H 0.5282 0.0224 0.2064 0.051 Uiso 1 1 calc R U . . .
C9 C 0.51321(17) 0.1006(6) 0.26698(17) 0.0366(10) Uani 1 1 d . . . . .
H9 H 0.5389 0.0605 0.2896 0.044 Uiso 1 1 calc R U . . .
N10 N 0.47449(13) 0.1921(4) 0.27475(12) 0.0288(7) Uani 1 1 d . . . . .
C11 C 0.30213(15) 0.4657(5) 0.30071(14) 0.0299(9) Uani 1 1 d . . . . .
C12 C 0.34890(15) 0.4048(5) 0.31736(13) 0.0281(8) Uani 1 1 d . . . . .
C13 C 0.37034(16) 0.4259(5) 0.36411(13) 0.0302(9) Uani 1 1 d . . . . .
C14 C 0.34522(17) 0.5060(5) 0.39338(14) 0.0343(9) Uani 1 1 d . . . . .
H14 H 0.3598 0.5178 0.4248 0.041 Uiso 1 1 calc R U . . .
C15 C 0.29916(17) 0.5681(5) 0.37671(15) 0.0334(9) Uani 1 1 d . . . . .
C16 C 0.27823(16) 0.5470(5) 0.33012(15) 0.0331(9) Uani 1 1 d . . . . .
H16 H 0.2466 0.5900 0.3185 0.040 Uiso 1 1 calc R U . . .
C17 C 0.2710(2) 0.3053(6) 0.13985(16) 0.0427(11) Uani 1 1 d . . . . .
H17A H 0.2753 0.3826 0.1179 0.064 Uiso 1 1 calc R U . . .
H17B H 0.2405 0.2494 0.1282 0.064 Uiso 1 1 calc R U . . .
H17C H 0.3000 0.2398 0.1439 0.064 Uiso 1 1 calc R U . . .
C21 C 0.46841(16) 0.2381(5) 0.31916(14) 0.0291(8) Uani 1 1 d . . . . .
C22 C 0.42328(15) 0.3022(5) 0.32592(14) 0.0282(8) Uani 1 1 d . . . . .
C23 C 0.41918(17) 0.3575(5) 0.36994(14) 0.0313(9) Uani 1 1 d . . . . .
C24 C 0.45827(18) 0.3434(6) 0.40681(15) 0.0368(10) Uani 1 1 d . . . . .
H24 H 0.4548 0.3800 0.4361 0.044 Uiso 1 1 calc R U . . .
C25 C 0.50239(18) 0.2759(6) 0.40071(15) 0.0385(10) Uani 1 1 d D . . . .
C26 C 0.50698(17) 0.2256(6) 0.35664(15) 0.0357(10) Uani 1 1 d . . . . .
H26 H 0.5376 0.1816 0.3524 0.043 Uiso 1 1 calc R U . . .
C27 C 0.4466(3) 0.1497(8) 0.15228(19) 0.068(2) Uani 1 1 d . . . . .
H27A H 0.4099 0.1496 0.1467 0.102 Uiso 1 1 calc R U . . .
H27B H 0.4588 0.0595 0.1400 0.102 Uiso 1 1 calc R U . . .
H27C H 0.4587 0.2344 0.1370 0.102 Uiso 1 1 calc R U . . .
C31 C 0.26957(19) 0.6561(6) 0.40749(17) 0.0392(11) Uani 1 1 d . . . . .
C32 C 0.2536(3) 0.8032(7) 0.3859(2) 0.0593(16) Uani 1 1 d . . . . .
H32A H 0.2834 0.8592 0.3819 0.089 Uiso 1 1 calc R U . . .
H32B H 0.2349 0.8575 0.4060 0.089 Uiso 1 1 calc R U . . .
H32C H 0.2323 0.7879 0.3560 0.089 Uiso 1 1 calc R U . . .
C33 C 0.2230(2) 0.5688(7) 0.4141(2) 0.0574(15) Uani 1 1 d . . . . .
H33A H 0.2033 0.6260 0.4326 0.086 Uiso 1 1 calc R U . . .
H33B H 0.2334 0.4764 0.4297 0.086 Uiso 1 1 calc R U . . .
H33C H 0.2025 0.5482 0.3840 0.086 Uiso 1 1 calc R U . . .
C34 C 0.3011(2) 0.6854(8) 0.4550(2) 0.0592(16) Uani 1 1 d . . . . .
H34A H 0.3328 0.7323 0.4513 0.089 Uiso 1 1 calc R U . . .
H34B H 0.3082 0.5926 0.4714 0.089 Uiso 1 1 calc R U . . .
H34C H 0.2826 0.7500 0.4725 0.089 Uiso 1 1 calc R U . . .
C35_b C 0.5448(3) 0.2442(10) 0.4414(3) 0.0516(18) Uani 0.756(8) 1 d D . P B 2
C36_b C 0.5375(3) 0.3279(11) 0.4842(3) 0.0720(17) Uani 0.756(8) 1 d D . P B 2
H36A_b H 0.5656 0.3075 0.5091 0.108 Uiso 0.756(8) 1 calc R U P B 2
H36B_b H 0.5060 0.2970 0.4934 0.108 Uiso 0.756(8) 1 calc R U P B 2
H36C_b H 0.5361 0.4331 0.4776 0.108 Uiso 0.756(8) 1 calc R U P B 2
C37_b C 0.5453(3) 0.0795(10) 0.4519(3) 0.0720(17) Uani 0.756(8) 1 d D . P B 2
H37A_b H 0.5730 0.0575 0.4770 0.108 Uiso 0.756(8) 1 calc R U P B 2
H37B_b H 0.5499 0.0246 0.4244 0.108 Uiso 0.756(8) 1 calc R U P B 2
H37C_b H 0.5135 0.0514 0.4608 0.108 Uiso 0.756(8) 1 calc R U P B 2
C38_b C 0.5950(3) 0.2872(12) 0.4283(3) 0.0720(17) Uani 0.756(8) 1 d D . P B 2
H38A_b H 0.5936 0.3896 0.4183 0.108 Uiso 0.756(8) 1 calc R U P B 2
H38B_b H 0.6017 0.2243 0.4032 0.108 Uiso 0.756(8) 1 calc R U P B 2
H38C_b H 0.6218 0.2752 0.4549 0.108 Uiso 0.756(8) 1 calc R U P B 2
C35A_c C 0.5477(7) 0.271(3) 0.4410(6) 0.0516(18) Uani 0.244(8) 1 d D . P B 3
C36A_c C 0.5601(9) 0.423(2) 0.4628(8) 0.0720(17) Uani 0.244(8) 1 d D . P B 3
H36D_c H 0.5386 0.4414 0.4856 0.108 Uiso 0.244(8) 1 calc R U P B 3
H36E_c H 0.5545 0.4980 0.4390 0.108 Uiso 0.244(8) 1 calc R U P B 3
H36F_c H 0.5953 0.4245 0.4779 0.108 Uiso 0.244(8) 1 calc R U P B 3
C37A_c C 0.5314(9) 0.172(3) 0.4778(8) 0.0720(17) Uani 0.244(8) 1 d D . P B 3
H37D_c H 0.5610 0.1431 0.5000 0.108 Uiso 0.244(8) 1 calc R U P B 3
H37E_c H 0.5150 0.0841 0.4631 0.108 Uiso 0.244(8) 1 calc R U P B 3
H37F_c H 0.5079 0.2248 0.4935 0.108 Uiso 0.244(8) 1 calc R U P B 3
C38A_c C 0.5967(9) 0.209(3) 0.4289(9) 0.0720(17) Uani 0.244(8) 1 d D . P B 3
H38D_c H 0.6062 0.2660 0.4036 0.108 Uiso 0.244(8) 1 calc R U P B 3
H38E_c H 0.5916 0.1067 0.4195 0.108 Uiso 0.244(8) 1 calc R U P B 3
H38F_c H 0.6234 0.2156 0.4558 0.108 Uiso 0.244(8) 1 calc R U P B 3
C1S C 0.3780(3) 0.8519(11) 0.2048(3) 0.094(3) Uani 1 1 d . U . . .
H1SA H 0.3474 0.8386 0.1822 0.140 Uiso 1 1 calc R U . . .
H1SB H 0.4061 0.8041 0.1939 0.140 Uiso 1 1 calc R U . . .
H1SC H 0.3851 0.9567 0.2092 0.140 Uiso 1 1 calc R U . . .
C2S C 0.3710(3) 0.7830(9) 0.2511(3) 0.0780(19) Uani 1 1 d . U . . .
H2SA H 0.3350 0.7813 0.2535 0.094 Uiso 1 1 calc R U . . .
H2SB H 0.3837 0.6811 0.2532 0.094 Uiso 1 1 calc R U . . .
C3S C 0.3993(3) 0.8724(8) 0.2885(3) 0.0709(17) Uani 1 1 d . U . . .
H3SA H 0.3864 0.9740 0.2859 0.085 Uiso 1 1 calc R U . . .
H3SB H 0.4351 0.8749 0.2853 0.085 Uiso 1 1 calc R U . . .
C4S C 0.3950(4) 0.8116(10) 0.3363(3) 0.096(3) Uani 1 1 d . U . . .
H4SA H 0.4076 0.7096 0.3382 0.115 Uiso 1 1 calc R U . . .
H4SB H 0.3590 0.8080 0.3387 0.115 Uiso 1 1 calc R U . . .
C5S C 0.4231(5) 0.8970(13) 0.3779(3) 0.118(4) Uani 1 1 d . U . . .
H5SA H 0.4589 0.9011 0.3762 0.176 Uiso 1 1 calc R U . . .
H5SB H 0.4186 0.8475 0.4063 0.176 Uiso 1 1 calc R U . . .
H5SC H 0.4097 0.9967 0.3776 0.176 Uiso 1 1 calc R U . . .
O1S O 0.3576(6) 0.1633(15) 0.4628(5) 0.214(6) Uiso 1 1 d . . . . .
C6S C 0.3168(7) 0.105(2) 0.4796(6) 0.185(7) Uiso 1 1 d . . . . .
H6S1 H 0.3189 -0.0034 0.4808 0.222 Uiso 1 1 calc R U . . .
H6S2 H 0.2850 0.1333 0.4598 0.222 Uiso 1 1 calc R U . . .
C7S C 0.3194(7) 0.1641(19) 0.5250(7) 0.191(7) Uiso 1 1 d D . . . .
H7S1 H 0.2876 0.2151 0.5269 0.229 Uiso 1 1 calc R U . . .
H7S2 H 0.3235 0.0831 0.5475 0.229 Uiso 1 1 calc R U . . .
C8S C 0.3591(6) 0.2618(19) 0.5362(5) 0.163(5) Uiso 1 1 d D . . . .
H8S1 H 0.3824 0.2283 0.5638 0.196 Uiso 1 1 calc R U . . .
H8S2 H 0.3466 0.3605 0.5422 0.196 Uiso 1 1 calc R U . . .
C9S C 0.3832(5) 0.2642(15) 0.4980(4) 0.126(4) Uiso 1 1 d . . . . .
H9S1 H 0.4187 0.2343 0.5072 0.151 Uiso 1 1 calc R U . . .
H9S2 H 0.3826 0.3647 0.4854 0.151 Uiso 1 1 calc R U . . .

loop_
_atom_site_aniso_label
_atom_site_aniso_U_11
_atom_site_aniso_U_22
_atom_site_aniso_U_33
_atom_site_aniso_U_23
_atom_site_aniso_U_13
_atom_site_aniso_U_12
Pt1A 0.02446(18) 0.0335(2) 0.02104(13) 0.00051(13) 0.00822(10) 0.00090(14)
Cl1 0.0374(7) 0.0529(9) 0.0249(6) 0.0024(5) 0.0107(5) -0.0043(6)
Pt1B_a 0.0298(16) 0.072(4) 0.0402(13) -0.005(2) 0.0106(9) 0.007(2)
N1 0.0267(17) 0.035(2) 0.0230(15) 0.0024(14) 0.0096(13) 0.0046(14)
C1 0.0261(19) 0.035(2) 0.0284(19) 0.0033(17) 0.0080(15) 0.0017(17)
N2 0.0323(19) 0.035(2) 0.0302(18) 0.0028(15) 0.0055(14) -0.0018(15)
C3 0.025(2) 0.047(3) 0.042(2) 0.007(2) 0.0043(17) -0.0007(19)
C4 0.024(2) 0.048(3) 0.040(2) 0.008(2) 0.0106(17) 0.0052(19)
N5 0.0273(17) 0.037(2) 0.0289(17) 0.0036(15) 0.0104(13) 0.0029(15)
C6 0.034(2) 0.043(3) 0.028(2) -0.0032(18) 0.0123(17) 0.0046(19)
N7 0.040(2) 0.056(3) 0.0319(19) -0.0071(18) 0.0122(16) 0.0106(19)
C8 0.039(3) 0.046(3) 0.045(3) -0.009(2) 0.016(2) 0.010(2)
C9 0.031(2) 0.038(3) 0.043(2) -0.002(2) 0.0127(18) 0.0058(19)
N10 0.0252(17) 0.033(2) 0.0303(17) -0.0001(14) 0.0104(13) 0.0038(14)
C11 0.0276(19) 0.037(2) 0.0270(18) 0.0056(17) 0.0115(15) 0.0040(17)
C12 0.030(2) 0.032(2) 0.0261(18) 0.0048(16) 0.0158(15) 0.0021(17)
C13 0.032(2) 0.036(2) 0.0244(18) 0.0046(17) 0.0101(15) 0.0061(17)
C14 0.040(2) 0.040(2) 0.0248(18) 0.0033(18) 0.0116(16) 0.008(2)
C15 0.034(2) 0.038(2) 0.033(2) 0.0030(18) 0.0190(17) 0.0062(18)
C16 0.029(2) 0.038(2) 0.035(2) 0.0066(18) 0.0127(17) 0.0046(18)
C17 0.042(3) 0.054(3) 0.031(2) -0.006(2) 0.0030(19) -0.005(2)
C21 0.030(2) 0.030(2) 0.0290(19) 0.0038(16) 0.0113(16) 0.0049(17)
C22 0.0259(19) 0.035(2) 0.0253(18) 0.0045(16) 0.0087(15) 0.0033(16)
C23 0.033(2) 0.038(2) 0.0253(19) 0.0048(17) 0.0119(16) 0.0067(18)
C24 0.038(2) 0.050(3) 0.0233(19) 0.0024(18) 0.0071(17) 0.008(2)
C25 0.038(2) 0.048(3) 0.029(2) 0.006(2) 0.0053(18) 0.012(2)
C26 0.031(2) 0.042(3) 0.035(2) 0.0056(19) 0.0089(17) 0.0101(19)
C27 0.076(4) 0.094(5) 0.035(3) -0.018(3) 0.010(3) 0.039(4)
C31 0.040(2) 0.043(3) 0.039(2) -0.001(2) 0.020(2) 0.009(2)
C32 0.076(4) 0.052(4) 0.057(3) 0.003(3) 0.029(3) 0.023(3)
C33 0.053(3) 0.068(4) 0.061(3) -0.005(3) 0.037(3) 0.005(3)
C34 0.059(4) 0.078(5) 0.045(3) -0.015(3) 0.021(3) 0.016(3)
C35_b 0.043(3) 0.081(5) 0.029(2) 0.008(3) 0.000(2) 0.020(3)
C36_b 0.050(2) 0.113(5) 0.046(2) 0.003(3) -0.0098(18) 0.019(3)
C37_b 0.050(2) 0.113(5) 0.046(2) 0.003(3) -0.0098(18) 0.019(3)
C38_b 0.050(2) 0.113(5) 0.046(2) 0.003(3) -0.0098(18) 0.019(3)
C35A_c 0.043(3) 0.081(5) 0.029(2) 0.008(3) 0.000(2) 0.020(3)
C36A_c 0.050(2) 0.113(5) 0.046(2) 0.003(3) -0.0098(18) 0.019(3)
C37A_c 0.050(2) 0.113(5) 0.046(2) 0.003(3) -0.0098(18) 0.019(3)
C38A_c 0.050(2) 0.113(5) 0.046(2) 0.003(3) -0.0098(18) 0.019(3)
C1S 0.072(5) 0.117(7) 0.096(5) 0.001(5) 0.027(4) 0.019(5)
C2S 0.051(4) 0.064(4) 0.124(5) -0.016(4) 0.027(3) 0.010(3)
C3S 0.055(4) 0.059(4) 0.103(5) 0.002(3) 0.027(3) -0.002(3)
C4S 0.100(6) 0.083(6) 0.111(5) 0.012(4) 0.035(4) -0.016(5)
C5S 0.154(10) 0.106(7) 0.093(6) 0.007(5) 0.023(6) -0.030(7)

loop_
_atom_type_symbol
_atom_type_description
_atom_type_scat_dispersion_real
_atom_type_scat_dispersion_imag
_atom_type_scat_source
C C 0.0033 0.0016 'International Tables Vol C Tables 4.2.6.8 and 6.1.1.4'
H H 0.0000 0.0000 'International Tables Vol C Tables 4.2.6.8 and 6.1.1.4'
N N 0.0061 0.0033 'International Tables Vol C Tables 4.2.6.8 and 6.1.1.4'
Cl Cl 0.1484 0.1585 'International Tables Vol C Tables 4.2.6.8 and 6.1.1.4'
Pt Pt -1.7033 8.3905 'International Tables Vol C Tables 4.2.6.8 and 6.1.1.4'
O O 0.0106 0.0060 'International Tables Vol C Tables 4.2.6.8 and 6.1.1.4'

loop_
_geom_angle_atom_site_label_1
_geom_angle_atom_site_label_2
_geom_angle_atom_site_label_3
_geom_angle
N1 Pt1A C1 88.38(15)
N1 Pt1A C6 89.29(16)
C1 Pt1A C6 164.8(2)
N1 Pt1A Cl1 160.80(12)
C1 Pt1A Cl1 91.76(12)
C6 Pt1A Cl1 95.32(13)
N1 Pt1A H1B_a 155(10)
C1 Pt1A H1B_a 88.2(15)
C6 Pt1A H1B_a 88(2)
Cl1 Pt1A H1B_a 44(10)
Pt1A Cl1 Pt1B_a 8.6(2)
Pt1A Cl1 H1B_a 47(4)
Pt1B_a Cl1 H1B_a 38(4)
N1 Pt1B_a C1 88.6(3)
N1 Pt1B_a C6 88.9(3)
C1 Pt1B_a C6 171.9(7)
N1 Pt1B_a Cl1 140.6(6)
C1 Pt1B_a Cl1 87.1(3)
C6 Pt1B_a Cl1 90.0(3)
N1 Pt1B_a H1B_a 179(10)
C1 Pt1B_a H1B_a 91.9(17)
C6 Pt1B_a H1B_a 90.5(8)
Cl1 Pt1B_a H1B_a 39(10)
C12 N1 C22 105.6(3)
C12 N1 Pt1A 123.7(3)
C22 N1 Pt1A 124.6(3)
C12 N1 Pt1B_a 126.5(3)
C22 N1 Pt1B_a 126.6(3)
Pt1A N1 Pt1B_a 11.7(3)
N2 C1 N5 104.4(3)
N2 C1 Pt1B_a 123.1(4)
N5 C1 Pt1B_a 128.4(3)
N2 C1 Pt1A 128.4(3)
N5 C1 Pt1A 126.6(3)
Pt1B_a C1 Pt1A 11.6(3)
C1 N2 C3 110.6(4)
C1 N2 C17 127.2(4)
C3 N2 C17 121.8(4)
C4 C3 N2 107.8(4)
C4 C3 H3 126.1
N2 C3 H3 126.1
C3 C4 N5 107.0(4)
C3 C4 H4 126.5
N5 C4 H4 126.5
C1 N5 C4 110.3(4)
C1 N5 C11 125.7(4)
C4 N5 C11 123.7(4)
N7 C6 N10 103.5(4)
N7 C6 Pt1B_a 125.3(4)
N10 C6 Pt1B_a 126.7(3)
N7 C6 Pt1A 128.9(3)
N10 C6 Pt1A 126.9(3)
Pt1B_a C6 Pt1A 11.5(3)
C6 N7 C8 110.9(4)
C6 N7 C27 127.6(4)
C8 N7 C27 121.3(4)
C9 C8 N7 107.8(4)
C9 C8 H8 126.1
N7 C8 H8 126.1
C8 C9 N10 106.8(4)
C8 C9 H9 126.6
N10 C9 H9 126.6
C6 N10 C9 111.0(4)
C6 N10 C21 126.0(4)
C9 N10 C21 123.0(4)
C16 C11 C12 119.1(4)
C16 C11 N5 121.5(4)
C12 C11 N5 119.4(4)
N1 C12 C11 129.2(4)
N1 C12 C13 111.8(4)
C11 C12 C13 118.9(4)
C14 C13 C12 121.0(4)
C14 C13 C23 133.3(4)
C12 C13 C23 105.6(4)
C15 C14 C13 120.0(4)
C15 C14 H14 120.0
C13 C14 H14 120.0
C14 C15 C16 118.5(4)
C14 C15 C31 122.3(4)
C16 C15 C31 119.2(4)
C11 C16 C15 122.3(4)
C11 C16 H16 118.8
C15 C16 H16 118.8
N2 C17 H17A 109.5
N2 C17 H17B 109.5
H17A C17 H17B 109.5
N2 C17 H17C 109.5
H17A C17 H17C 109.5
H17B C17 H17C 109.5
C26 C21 C22 118.3(4)
C26 C21 N10 121.6(4)
C22 C21 N10 120.1(4)
N1 C22 C21 128.8(4)
N1 C22 C23 111.9(4)
C21 C22 C23 119.3(4)
C24 C23 C22 121.2(4)
C24 C23 C13 133.7(4)
C22 C23 C13 105.1(4)
C25 C24 C23 119.8(4)
C25 C24 H24 120.1
C23 C24 H24 120.1
C24 C25 C26 118.9(4)
C24 C25 C35_b 121.7(5)
C26 C25 C35_b 119.3(5)
C24 C25 C35A_c 119.7(9)
C26 C25 C35A_c 121.1(9)
C21 C26 C25 122.5(4)
C21 C26 H26 118.8
C25 C26 H26 118.8
N7 C27 H27A 109.5
N7 C27 H27B 109.5
H27A C27 H27B 109.5
N7 C27 H27C 109.5
H27A C27 H27C 109.5
H27B C27 H27C 109.5
C32 C31 C33 109.5(5)
C32 C31 C34 107.6(5)
C33 C31 C34 108.3(5)
C32 C31 C15 110.7(4)
C33 C31 C15 109.1(4)
C34 C31 C15 111.6(4)
C31 C32 H32A 109.5
C31 C32 H32B 109.5
H32A C32 H32B 109.5
C31 C32 H32C 109.5
H32A C32 H32C 109.5
H32B C32 H32C 109.5
C31 C33 H33A 109.5
C31 C33 H33B 109.5
H33A C33 H33B 109.5
C31 C33 H33C 109.5
H33A C33 H33C 109.5
H33B C33 H33C 109.5
C31 C34 H34A 109.5
C31 C34 H34B 109.5
H34A C34 H34B 109.5
C31 C34 H34C 109.5
H34A C34 H34C 109.5
H34B C34 H34C 109.5
C36_b C35_b C38_b 109.4(7)
C36_b C35_b C37_b 108.9(7)
C38_b C35_b C37_b 109.0(7)
C36_b C35_b C25 111.6(6)
C38_b C35_b C25 109.1(6)
C37_b C35_b C25 108.8(6)
C35_b C36_b H36A_b 109.5
C35_b C36_b H36B_b 109.5
H36A_b C36_b H36B_b 109.5
C35_b C36_b H36C_b 109.5
H36A_b C36_b H36C_b 109.5
H36B_b C36_b H36C_b 109.5
C35_b C37_b H37A_b 109.5
C35_b C37_b H37B_b 109.5
H37A_b C37_b H37B_b 109.5
C35_b C37_b H37C_b 109.5
H37A_b C37_b H37C_b 109.5
H37B_b C37_b H37C_b 109.5
C35_b C38_b H38A_b 109.5
C35_b C38_b H38B_b 109.5
H38A_b C38_b H38B_b 109.5
C35_b C38_b H38C_b 109.5
H38A_b C38_b H38C_b 109.5
H38B_b C38_b H38C_b 109.5
C36A_c C35A_c C37A_c 107.6(12)
C36A_c C35A_c C38A_c 107.0(11)
C37A_c C35A_c C38A_c 108.0(12)
C36A_c C35A_c C25 112.7(15)
C37A_c C35A_c C25 105.8(15)
C38A_c C35A_c C25 115.4(17)
C35A_c C36A_c H36D_c 109.5
C35A_c C36A_c H36E_c 109.5
H36D_c C36A_c H36E_c 109.5
C35A_c C36A_c H36F_c 109.5
H36D_c C36A_c H36F_c 109.5
H36E_c C36A_c H36F_c 109.5
C35A_c C37A_c H37D_c 109.5
C35A_c C37A_c H37E_c 109.5
H37D_c C37A_c H37E_c 109.5
C35A_c C37A_c H37F_c 109.5
H37D_c C37A_c H37F_c 109.5
H37E_c C37A_c H37F_c 109.5
C35A_c C38A_c H38D_c 109.5
C35A_c C38A_c H38E_c 109.5
H38D_c C38A_c H38E_c 109.5
C35A_c C38A_c H38F_c 109.5
H38D_c C38A_c H38F_c 109.5
H38E_c C38A_c H38F_c 109.5
C2S C1S H1SA 109.5
C2S C1S H1SB 109.5
H1SA C1S H1SB 109.5
C2S C1S H1SC 109.5
H1SA C1S H1SC 109.5
H1SB C1S H1SC 109.5
C3S C2S C1S 108.1(7)
C3S C2S H2SA 110.1
C1S C2S H2SA 110.1
C3S C2S H2SB 110.1
C1S C2S H2SB 110.1
H2SA C2S H2SB 108.4
C2S C3S C4S 112.1(7)
C2S C3S H3SA 109.2
C4S C3S H3SA 109.2
C2S C3S H3SB 109.2
C4S C3S H3SB 109.2
H3SA C3S H3SB 107.9
C3S C4S C5S 116.3(8)
C3S C4S H4SA 108.2
C5S C4S H4SA 108.2
C3S C4S H4SB 108.2
C5S C4S H4SB 108.2
H4SA C4S H4SB 107.4
C4S C5S H5SA 109.5
C4S C5S H5SB 109.5
H5SA C5S H5SB 109.5
C4S C5S H5SC 109.5
H5SA C5S H5SC 109.5
H5SB C5S H5SC 109.5
C6S O1S C9S 107.1(14)
O1S C6S C7S 105.9(16)
O1S C6S H6S1 110.6
C7S C6S H6S1 110.6
O1S C6S H6S2 110.6
C7S C6S H6S2 110.6
H6S1 C6S H6S2 108.7
C8S C7S C6S 111.9(17)
C8S C7S H7S1 109.2
C6S C7S H7S1 109.2
C8S C7S H7S2 109.2
C6S C7S H7S2 109.2
H7S1 C7S H7S2 107.9
C7S C8S C9S 105.5(15)
C7S C8S H8S1 110.6
C9S C8S H8S1 110.6
C7S C8S H8S2 110.6
C9S C8S H8S2 110.6
H8S1 C8S H8S2 108.8
C8S C9S O1S 109.4(13)
C8S C9S H9S1 109.8
O1S C9S H9S1 109.8
C8S C9S H9S2 109.8
O1S C9S H9S2 109.8
H9S1 C9S H9S2 108.2

loop_
_geom_bond_atom_site_label_1
_geom_bond_atom_site_label_2
_geom_bond_distance
Pt1A N1 1.991(3)
Pt1A C1 2.037(4)
Pt1A C6 2.037(5)
Pt1A Cl1 2.3477(13)
Pt1A H1B_a 1.70(11)
Cl1 Pt1B_a 2.533(8)
Cl1 H1B_a 1.6(5)
Pt1B_a N1 2.008(7)
Pt1B_a C1 2.013(8)
Pt1B_a C6 2.035(8)
Pt1B_a H1B_a 1.60(2)
N1 C12 1.377(5)
N1 C22 1.381(5)
C1 N2 1.357(5)
C1 N5 1.371(5)
N2 C3 1.392(6)
N2 C17 1.450(6)
C3 C4 1.322(7)
C3 H3 0.9500
C4 N5 1.401(5)
C4 H4 0.9500
N5 C11 1.423(5)
C6 N7 1.366(6)
C6 N10 1.373(6)
N7 C8 1.384(6)
N7 C27 1.468(7)
C8 C9 1.326(7)
C8 H8 0.9500
C9 N10 1.391(6)
C9 H9 0.9500
N10 C21 1.416(5)
C11 C16 1.387(6)
C11 C12 1.393(6)
C12 C13 1.417(6)
C13 C14 1.398(6)
C13 C23 1.446(6)
C14 C15 1.381(6)
C14 H14 0.9500
C15 C16 1.409(6)
C15 C31 1.540(6)
C16 H16 0.9500
C17 H17A 0.9800
C17 H17B 0.9800
C17 H17C 0.9800
C21 C26 1.389(6)
C21 C22 1.400(6)
C22 C23 1.419(6)
C23 C24 1.387(6)
C24 C25 1.384(7)
C24 H24 0.9500
C25 C26 1.408(6)
C25 C35_b 1.540(8)
C25 C35A_c 1.554(15)
C26 H26 0.9500
C27 H27A 0.9800
C27 H27B 0.9800
C27 H27C 0.9800
C31 C32 1.517(8)
C31 C33 1.533(8)
C31 C34 1.535(8)
C32 H32A 0.9800
C32 H32B 0.9800
C32 H32C 0.9800
C33 H33A 0.9800
C33 H33B 0.9800
C33 H33C 0.9800
C34 H34A 0.9800
C34 H34B 0.9800
C34 H34C 0.9800
C35_b C36_b 1.520(10)
C35_b C38_b 1.529(10)
C35_b C37_b 1.535(11)
C36_b H36A_b 0.9800
C36_b H36B_b 0.9800
C36_b H36C_b 0.9800
C37_b H37A_b 0.9800
C37_b H37B_b 0.9800
C37_b H37C_b 0.9800
C38_b H38A_b 0.9800
C38_b H38B_b 0.9800
C38_b H38C_b 0.9800
C35A_c C36A_c 1.537(15)
C35A_c C37A_c 1.540(14)
C35A_c C38A_c 1.542(14)
C36A_c H36D_c 0.9800
C36A_c H36E_c 0.9800
C36A_c H36F_c 0.9800
C37A_c H37D_c 0.9800
C37A_c H37E_c 0.9800
C37A_c H37F_c 0.9800
C38A_c H38D_c 0.9800
C38A_c H38E_c 0.9800
C38A_c H38F_c 0.9800
C1S C2S 1.548(13)
C1S H1SA 0.9800
C1S H1SB 0.9800
C1S H1SC 0.9800
C2S C3S 1.479(11)
C2S H2SA 0.9900
C2S H2SB 0.9900
C3S C4S 1.541(12)
C3S H3SA 0.9900
C3S H3SB 0.9900
C4S C5S 1.543(13)
C4S H4SA 0.9900
C4S H4SB 0.9900
C5S H5SA 0.9800
C5S H5SB 0.9800
C5S H5SC 0.9800
O1S C6S 1.394(19)
O1S C9S 1.470(17)
C6S C7S 1.44(2)
C6S H6S1 0.9900
C6S H6S2 0.9900
C7S C8S 1.392(14)
C7S H7S1 0.9900
C7S H7S2 0.9900
C8S C9S 1.399(17)
C8S H8S1 0.9900
C8S H8S2 0.9900
C9S H9S1 0.9900
C9S H9S2 0.9900

loop_
_geom_torsion_atom_site_label_1
_geom_torsion_atom_site_label_2
_geom_torsion_atom_site_label_3
_geom_torsion_atom_site_label_4
_geom_torsion
N5 C1 N2 C3 0.5(5)
Pt1B_a C1 N2 C3 159.5(5)
Pt1A C1 N2 C3 172.2(3)
N5 C1 N2 C17 -173.3(4)
Pt1B_a C1 N2 C17 -14.3(7)
Pt1A C1 N2 C17 -1.6(7)
C1 N2 C3 C4 -0.5(6)
C17 N2 C3 C4 173.7(4)
N2 C3 C4 N5 0.3(6)
N2 C1 N5 C4 -0.3(5)
Pt1B_a C1 N5 C4 -157.8(6)
Pt1A C1 N5 C4 -172.2(3)
N2 C1 N5 C11 173.3(4)
Pt1B_a C1 N5 C11 15.9(8)
Pt1A C1 N5 C11 1.5(7)
C3 C4 N5 C1 0.0(5)
C3 C4 N5 C11 -173.8(4)
N10 C6 N7 C8 -0.2(6)
Pt1B_a C6 N7 C8 -157.5(6)
Pt1A C6 N7 C8 -171.2(4)
N10 C6 N7 C27 175.1(6)
Pt1B_a C6 N7 C27 17.9(9)
Pt1A C6 N7 C27 4.2(9)
C6 N7 C8 C9 0.1(6)
C27 N7 C8 C9 -175.6(6)
N7 C8 C9 N10 0.0(6)
N7 C6 N10 C9 0.2(5)
Pt1B_a C6 N10 C9 157.1(6)
Pt1A C6 N10 C9 171.4(4)
N7 C6 N10 C21 -179.8(4)
Pt1B_a C6 N10 C21 -23.0(8)
Pt1A C6 N10 C21 -8.6(7)
C8 C9 N10 C6 -0.2(6)
C8 C9 N10 C21 179.9(4)
C1 N5 C11 C16 164.2(4)
C4 N5 C11 C16 -22.9(7)
C1 N5 C11 C12 -16.8(7)
C4 N5 C11 C12 156.1(4)
C22 N1 C12 C11 175.5(4)
Pt1A N1 C12 C11 22.0(6)
Pt1B_a N1 C12 C11 8.1(8)
C22 N1 C12 C13 -2.3(5)
Pt1A N1 C12 C13 -155.7(3)
Pt1B_a N1 C12 C13 -169.6(5)
C16 C11 C12 N1 -176.6(4)
N5 C11 C12 N1 4.4(7)
C16 C11 C12 C13 1.0(6)
N5 C11 C12 C13 -178.0(4)
N1 C12 C13 C14 178.1(4)
C11 C12 C13 C14 0.1(7)
N1 C12 C13 C23 1.0(5)
C11 C12 C13 C23 -177.0(4)
C12 C13 C14 C15 -1.0(7)
C23 C13 C14 C15 175.1(5)
C13 C14 C15 C16 0.8(7)
C13 C14 C15 C31 179.3(4)
C12 C11 C16 C15 -1.3(7)
N5 C11 C16 C15 177.7(4)
C14 C15 C16 C11 0.4(7)
C31 C15 C16 C11 -178.2(4)
C6 N10 C21 C26 -163.7(5)
C9 N10 C21 C26 16.3(7)
C6 N10 C21 C22 14.3(7)
C9 N10 C21 C22 -165.8(4)
C12 N1 C22 C21 -174.4(4)
Pt1A N1 C22 C21 -21.3(7)
Pt1B_a N1 C22 C21 -7.1(8)
C12 N1 C22 C23 2.7(5)
Pt1A N1 C22 C23 155.8(3)
Pt1B_a N1 C22 C23 170.0(5)
C26 C21 C22 N1 179.6(4)
N10 C21 C22 N1 1.5(7)
C26 C21 C22 C23 2.7(6)
N10 C21 C22 C23 -175.3(4)
N1 C22 C23 C24 179.7(4)
C21 C22 C23 C24 -2.9(7)
N1 C22 C23 C13 -2.1(5)
C21 C22 C23 C13 175.3(4)
C14 C13 C23 C24 1.9(9)
C12 C13 C23 C24 178.5(5)
C14 C13 C23 C22 -176.0(5)
C12 C13 C23 C22 0.6(5)
C22 C23 C24 C25 0.8(7)
C13 C23 C24 C25 -176.8(5)
C23 C24 C25 C26 1.4(8)
C23 C24 C25 C35_b -173.9(6)
C23 C24 C25 C35A_c 175.0(11)
C22 C21 C26 C25 -0.5(7)
N10 C21 C26 C25 177.5(5)
C24 C25 C26 C21 -1.6(8)
C35_b C25 C26 C21 173.9(6)
C35A_c C25 C26 C21 -175.1(11)
C14 C15 C31 C32 129.1(5)
C16 C15 C31 C32 -52.4(6)
C14 C15 C31 C33 -110.4(6)
C16 C15 C31 C33 68.2(6)
C14 C15 C31 C34 9.3(7)
C16 C15 C31 C34 -172.2(5)
C24 C25 C35_b C36_b -14.3(10)
C26 C25 C35_b C36_b 170.4(7)
C35A_c C25 C35_b C36_b 67(6)
C24 C25 C35_b C38_b -135.4(7)
C26 C25 C35_b C38_b 49.3(9)
C35A_c C25 C35_b C38_b -54(6)
C24 C25 C35_b C37_b 105.8(7)
C26 C25 C35_b C37_b -69.5(8)
C35A_c C25 C35_b C37_b -173(7)
C24 C25 C35A_c C36A_c -50.1(17)
C26 C25 C35A_c C36A_c 123.4(13)
C35_b C25 C35A_c C36A_c -155(7)
C24 C25 C35A_c C37A_c 67.2(15)
C26 C25 C35A_c C37A_c -119.3(12)
C35_b C25 C35A_c C37A_c -37(6)
C24 C25 C35A_c C38A_c -173.4(12)
C26 C25 C35A_c C38A_c 0.1(18)
C35_b C25 C35A_c C38A_c 82(6)
C1S C2S C3S C4S -179.5(7)
C2S C3S C4S C5S -179.9(8)
C9S O1S C6S C7S -3(2)
O1S C6S C7S C8S 2(2)
C6S C7S C8S C9S -1(2)
C7S C8S C9S O1S -1(2)
C6S O1S C9S C8S 2(2)
